data_4336897
loop_
_publ_author_name
'S\'ebastien Dhers'
'Humphrey L. C. Feltham'
'Rodolphe Cl\'erac'
'Sally Brooker'

_publ_section_title
;
 Design of One-Dimensional Coordination Networks from a Macrocyclic
 {3d-4f} Single-Molecule Magnet Precursor Linked by [W(CN)8]3- Anions
;
_journal_name_full 'Inorganic Chemistry'
_journal_page_first 13685
_journal_page_last 13691
_journal_paper_doi 10.1021/ic402248y
_journal_volume 52
_journal_year 2013
_chemical_formula_sum 'C54.5 H68.5 Cu3 N18.5 O14 Tb W'
_chemical_formula_weight 1740.17
_chemical_name_systematic
; 
 ? 
;
_space_group_IT_number 14
_symmetry_cell_setting monoclinic
_symmetry_space_group_name_Hall '-P 2ybc'
_symmetry_space_group_name_H-M 'P 1 21/c 1'
_atom_sites_solution_hydrogens geom
_atom_sites_solution_primary direct
_atom_sites_solution_secondary difmap
_audit_creation_method SHELXL-97
_cell_angle_alpha 90.00
_cell_angle_beta 92.276(14)
_cell_angle_gamma 90.00
_cell_formula_units_Z 4
_cell_length_a 22.615(7)
_cell_length_b 14.423(4)
_cell_length_c 19.720(6)
_cell_measurement_reflns_used 9713
_cell_measurement_temperature 93(2)
_cell_measurement_theta_max 26.428
_cell_measurement_theta_min 2.965
_cell_volume 6427(3)
_computing_structure_refinement 'SHELXL-97 (Sheldrick, 1997)'
_computing_structure_solution 'SHELXS-97 (Sheldrick, 1990)'
_diffrn_ambient_temperature 93(2)
_diffrn_measured_fraction_theta_full 0.987
_diffrn_measured_fraction_theta_max 0.987
_diffrn_measurement_device_type 'Bruker Kappa Apex II area detector'
_diffrn_measurement_method '\f and \w scans'
_diffrn_radiation_monochromator graphite
_diffrn_radiation_source 'fine-focus sealed tube'
_diffrn_radiation_type MoK\a
_diffrn_radiation_wavelength 0.71073
_diffrn_reflns_av_R_equivalents 0.0573
_diffrn_reflns_av_sigmaI/netI 0.0622
_diffrn_reflns_limit_h_max 27
_diffrn_reflns_limit_h_min -28
_diffrn_reflns_limit_k_max 18
_diffrn_reflns_limit_k_min -17
_diffrn_reflns_limit_l_max 15
_diffrn_reflns_limit_l_min -24
_diffrn_reflns_number 41743
_diffrn_reflns_theta_full 26.47
_diffrn_reflns_theta_max 26.47
_diffrn_reflns_theta_min 1.95
_exptl_absorpt_coefficient_mu 3.922
_exptl_absorpt_correction_T_max 0.6951
_exptl_absorpt_correction_T_min 0.2445
_exptl_absorpt_correction_type multi-scan
_exptl_absorpt_process_details 'SCALE (Bruker AXS Inc.)'
_exptl_crystal_colour yellow/brown
_exptl_crystal_density_diffrn 1.798
_exptl_crystal_description plate
_exptl_crystal_F_000 3452
_exptl_crystal_size_max 0.50
_exptl_crystal_size_mid 0.40
_exptl_crystal_size_min 0.10
_refine_diff_density_max 2.661
_refine_diff_density_min -1.340
_refine_diff_density_rms 0.177
_refine_ls_extinction_method none
_refine_ls_goodness_of_fit_ref 1.068
_refine_ls_hydrogen_treatment constr
_refine_ls_matrix_type full
_refine_ls_number_parameters 833
_refine_ls_number_reflns 13125
_refine_ls_number_restraints 0
_refine_ls_restrained_S_all 1.068
_refine_ls_R_factor_all 0.0623
_refine_ls_R_factor_gt 0.0494
_refine_ls_shift/su_max 0.004
_refine_ls_shift/su_mean 0.000
_refine_ls_structure_factor_coef Fsqd
_refine_ls_weighting_details 'calc w=1/[\s^2^(Fo^2^)+(0.0456P)^2^+37.9698P] where P=(Fo^2^+2Fc^2^)/3'
_refine_ls_weighting_scheme calc
_refine_ls_wR_factor_gt 0.1166
_refine_ls_wR_factor_ref 0.1264
_reflns_number_gt 10926
_reflns_number_total 13125
_reflns_threshold_expression >2sigma(I)
_cod_data_source_file ic402248y_si_002_2.cif
_cod_data_source_block sd91
_cod_original_formula_sum 'C54.50 H68.50 Cu3 N18.50 O14 Tb W'
_cod_database_code 4336897

loop_
_symmetry_equiv_pos_as_xyz
'x, y, z'
'-x, y+1/2, -z+1/2'
'-x, -y, -z'
'x, -y-1/2, z-1/2'

loop_
_atom_site_label
_atom_site_type_symbol
_atom_site_fract_x
_atom_site_fract_y
_atom_site_fract_z
_atom_site_U_iso_or_equiv
_atom_site_adp_type
_atom_site_occupancy
_atom_site_symmetry_multiplicity
_atom_site_calc_flag
_atom_site_refinement_flags
_atom_site_disorder_assembly
_atom_site_disorder_group
Tb1 Tb 0.255292(13) 0.63698(2) 0.031122(15) 0.01696(9) Uani 1 1 d . . .
Cu1 Cu 0.30543(4) 0.50321(5) 0.18035(4) 0.02078(18) Uani 1 1 d . . .
Cu2 Cu 0.35763(3) 0.66267(6) -0.11203(4) 0.01934(17) Uani 1 1 d . . .
Cu3 Cu 0.09891(4) 0.68491(6) 0.00096(4) 0.0258(2) Uani 1 1 d . . .
W1 W 0.325843(12) 0.124885(17) 0.190492(13) 0.01821(8) Uani 1 1 d . . .
N1 N 0.3804(3) 0.5212(4) 0.2360(3) 0.0256(13) Uani 1 1 d . . .
C1 C 0.4279(3) 0.5488(4) 0.2099(3) 0.0230(14) Uani 1 1 d . . .
H1 H 0.4615 0.5536 0.2402 0.028 Uiso 1 1 calc R . .
C2 C 0.4375(3) 0.5739(5) 0.1401(3) 0.0235(14) Uani 1 1 d . . .
C3 C 0.3905(3) 0.5873(4) 0.0924(3) 0.0193(13) Uani 1 1 d . . .
O1 O 0.33397(19) 0.5819(3) 0.1079(2) 0.0196(9) Uani 1 1 d . . .
C4 C 0.4027(3) 0.6086(4) 0.0236(3) 0.0180(13) Uani 1 1 d . . .
O2 O 0.35609(19) 0.6181(3) -0.0188(2) 0.0186(9) Uani 1 1 d . . .
C5 C 0.4609(3) 0.6154(4) 0.0050(3) 0.0205(14) Uani 1 1 d . . .
C6 C 0.5084(3) 0.6044(5) 0.0548(4) 0.0251(15) Uani 1 1 d . . .
H6 H 0.5483 0.6107 0.0420 0.030 Uiso 1 1 calc R . .
C7 C 0.4963(3) 0.5850(5) 0.1207(4) 0.0255(15) Uani 1 1 d . . .
H7 H 0.5278 0.5789 0.1537 0.031 Uiso 1 1 calc R . .
C8 C 0.4783(3) 0.6297(5) -0.0643(4) 0.0238(15) Uani 1 1 d . . .
H8 H 0.5196 0.6268 -0.0716 0.029 Uiso 1 1 calc R . .
N2 N 0.4449(3) 0.6458(4) -0.1166(3) 0.0219(12) Uani 1 1 d . . .
C9 C 0.4748(3) 0.6511(5) -0.1820(4) 0.0285(16) Uani 1 1 d . . .
H9A H 0.4688 0.5917 -0.2066 0.034 Uiso 1 1 calc R . .
H9B H 0.5178 0.6590 -0.1727 0.034 Uiso 1 1 calc R . .
C10 C 0.4528(3) 0.7287(5) -0.2266(3) 0.0251(15) Uani 1 1 d . . .
H10A H 0.4798 0.7365 -0.2645 0.030 Uiso 1 1 calc R . .
H10B H 0.4534 0.7870 -0.2001 0.030 Uiso 1 1 calc R . .
C11 C 0.3912(3) 0.7121(5) -0.2551(3) 0.0245(15) Uani 1 1 d . . .
H11A H 0.3824 0.7567 -0.2923 0.029 Uiso 1 1 calc R . .
H11B H 0.3888 0.6488 -0.2745 0.029 Uiso 1 1 calc R . .
N3 N 0.3461(2) 0.7220(4) -0.2030(3) 0.0228(12) Uani 1 1 d . . .
C12 C 0.3007(3) 0.7692(5) -0.2215(3) 0.0243(15) Uani 1 1 d . . .
H12 H 0.3007 0.7957 -0.2656 0.029 Uiso 1 1 calc R . .
C13 C 0.2491(3) 0.7866(4) -0.1823(3) 0.0192(13) Uani 1 1 d . . .
C14 C 0.2388(3) 0.7449(4) -0.1196(3) 0.0196(13) Uani 1 1 d . . .
O3 O 0.27542(19) 0.6856(3) -0.0888(2) 0.0188(9) Uani 1 1 d . . .
C15 C 0.1850(3) 0.7633(4) -0.0881(3) 0.0206(14) Uani 1 1 d . . .
O4 O 0.17751(19) 0.7210(3) -0.0286(2) 0.0212(10) Uani 1 1 d . . .
C16 C 0.1438(3) 0.8236(5) -0.1176(3) 0.0244(15) Uani 1 1 d . . .
C17 C 0.1557(3) 0.8682(5) -0.1806(4) 0.0249(15) Uani 1 1 d . . .
H17 H 0.1284 0.9115 -0.2002 0.030 Uiso 1 1 calc R . .
C18 C 0.2063(3) 0.8480(5) -0.2118(4) 0.0248(15) Uani 1 1 d . . .
H18 H 0.2134 0.8755 -0.2545 0.030 Uiso 1 1 calc R . .
C19 C 0.0866(3) 0.8406(5) -0.0909(4) 0.0279(16) Uani 1 1 d . . .
H19 H 0.0648 0.8915 -0.1093 0.033 Uiso 1 1 calc R . .
N4 N 0.0622(3) 0.7930(5) -0.0443(3) 0.0329(15) Uani 1 1 d . . .
C20 C 0.0010(4) 0.8156(6) -0.0288(5) 0.042(2) Uani 1 1 d . . .
H20A H -0.0128 0.8697 -0.0560 0.050 Uiso 1 1 calc R . .
H20B H -0.0014 0.8315 0.0199 0.050 Uiso 1 1 calc R . .
C21 C -0.0379(3) 0.7312(7) -0.0457(4) 0.045(2) Uani 1 1 d . . .
H21A H -0.0791 0.7522 -0.0551 0.054 Uiso 1 1 calc R . .
H21B H -0.0240 0.7015 -0.0874 0.054 Uiso 1 1 calc R . .
C22 C -0.0373(4) 0.6617(7) 0.0096(5) 0.049(2) Uani 1 1 d . . .
H22A H -0.0609 0.6072 -0.0057 0.059 Uiso 1 1 calc R . .
H22B H -0.0567 0.6888 0.0492 0.059 Uiso 1 1 calc R . .
N5 N 0.0241(3) 0.6298(5) 0.0316(3) 0.0349(16) Uani 1 1 d . . .
C23 C 0.0245(3) 0.5626(6) 0.0745(4) 0.039(2) Uani 1 1 d . . .
H23 H -0.0130 0.5368 0.0835 0.046 Uiso 1 1 calc R . .
C24 C 0.0742(4) 0.5217(6) 0.1106(4) 0.0362(19) Uani 1 1 d . . .
C25 C 0.1330(3) 0.5422(5) 0.0976(3) 0.0259(15) Uani 1 1 d . . .
O5 O 0.1500(2) 0.5979(3) 0.0486(2) 0.0229(10) Uani 1 1 d . . .
C26 C 0.1795(3) 0.5031(5) 0.1398(3) 0.0258(15) Uani 1 1 d . . .
O6 O 0.2336(2) 0.5297(3) 0.1267(2) 0.0218(10) Uani 1 1 d . . .
C27 C 0.1650(3) 0.4459(5) 0.1947(4) 0.0301(16) Uani 1 1 d . . .
C28 C 0.1048(4) 0.4247(7) 0.2042(4) 0.048(2) Uani 1 1 d . . .
H28 H 0.0947 0.3847 0.2402 0.058 Uiso 1 1 calc R . .
C29 C 0.0617(4) 0.4599(7) 0.1634(4) 0.048(2) Uani 1 1 d . . .
H29 H 0.0219 0.4428 0.1702 0.058 Uiso 1 1 calc R . .
C30 C 0.2080(3) 0.4158(5) 0.2456(4) 0.0282(16) Uani 1 1 d . . .
H30 H 0.1938 0.3762 0.2798 0.034 Uiso 1 1 calc R . .
N6 N 0.2629(3) 0.4360(4) 0.2505(3) 0.0252(13) Uani 1 1 d . . .
C31 C 0.2956(3) 0.4041(5) 0.3124(3) 0.0271(16) Uani 1 1 d . . .
H31A H 0.3226 0.3531 0.3006 0.032 Uiso 1 1 calc R . .
H31B H 0.2673 0.3796 0.3449 0.032 Uiso 1 1 calc R . .
C32 C 0.3307(3) 0.4807(5) 0.3452(3) 0.0293(16) Uani 1 1 d . . .
H32A H 0.3396 0.4649 0.3933 0.035 Uiso 1 1 calc R . .
H32B H 0.3068 0.5383 0.3439 0.035 Uiso 1 1 calc R . .
C33 C 0.3885(3) 0.4979(6) 0.3099(4) 0.0341(18) Uani 1 1 d . . .
H33A H 0.4099 0.5495 0.3332 0.041 Uiso 1 1 calc R . .
H33B H 0.4136 0.4418 0.3146 0.041 Uiso 1 1 calc R . .
O10 O 0.3047(2) 0.7833(3) 0.0370(2) 0.0282(11) Uani 1 1 d . . .
H10X H 0.3313 0.7879 0.0076 0.034 Uiso 1 1 d . . .
H10Y H 0.3201 0.7880 0.0774 0.034 Uiso 1 1 d . . .
O11 O 0.2200(2) 0.7342(3) 0.1252(2) 0.0257(10) Uani 1 1 d . . .
H11X H 0.1832 0.7471 0.1190 0.031 Uiso 1 1 d . . .
H11Y H 0.2396 0.7855 0.1262 0.031 Uiso 1 1 d . . .
O12 O 0.1026(3) 0.7806(5) 0.1130(3) 0.0558(17) Uani 1 1 d . . .
H12X H 0.1000 0.8370 0.0992 0.067 Uiso 1 1 d . . .
H12Y H 0.0863 0.7765 0.1513 0.067 Uiso 1 1 d . . .
C50 C 0.3288(3) 0.2672(5) 0.1548(3) 0.0248(15) Uani 1 1 d . . .
N50 N 0.3312(3) 0.3442(4) 0.1393(3) 0.0320(14) Uani 1 1 d . . .
C51 C 0.3828(3) 0.2035(5) 0.2605(4) 0.0240(15) Uani 1 1 d . . .
N51 N 0.4129(3) 0.2439(4) 0.2979(3) 0.0297(14) Uani 1 1 d . . .
C52 C 0.2664(3) 0.1748(5) 0.2656(4) 0.0265(15) Uani 1 1 d . . .
N52 N 0.2353(3) 0.2007(4) 0.3051(4) 0.0412(17) Uani 1 1 d . . .
C53 C 0.3423(3) 0.0368(5) 0.2790(3) 0.0232(14) Uani 1 1 d . . .
N53 N 0.3506(3) -0.0110(4) 0.3256(3) 0.0266(13) Uani 1 1 d . . .
C54 C 0.2998(3) -0.0169(5) 0.1654(3) 0.0238(15) Uani 1 1 d . . .
N54 N 0.2864(3) -0.0905(4) 0.1509(3) 0.0313(14) Uani 1 1 d . . .
C55 C 0.2378(3) 0.1396(5) 0.1437(4) 0.0260(15) Uani 1 1 d . . .
N55 N 0.1918(3) 0.1481(5) 0.1181(4) 0.0452(18) Uani 1 1 d . . .
C56 C 0.3346(3) 0.1093(5) 0.0815(4) 0.0252(15) Uani 1 1 d . . .
N56 N 0.3381(3) 0.0969(5) 0.0249(3) 0.0360(15) Uani 1 1 d . . .
C57 C 0.4147(3) 0.0786(5) 0.1731(3) 0.0225(14) Uani 1 1 d . . .
N57 N 0.4623(3) 0.0547(5) 0.1642(3) 0.0318(15) Uani 1 1 d . . .
O60 O 0.2475(2) 0.4949(3) -0.0204(2) 0.0261(11) Uani 1 1 d . . .
N60 N 0.2819(3) 0.3507(4) -0.0361(3) 0.0283(13) Uani 1 1 d . . .
C60 C 0.2867(3) 0.4398(5) -0.0378(3) 0.0246(15) Uani 1 1 d . . .
H60 H 0.3225 0.4652 -0.0533 0.029 Uiso 1 1 calc R . .
C62 C 0.3296(4) 0.2917(6) -0.0586(4) 0.040(2) Uani 1 1 d . . .
H62A H 0.3582 0.3294 -0.0826 0.061 Uiso 1 1 calc R . .
H62B H 0.3132 0.2439 -0.0893 0.061 Uiso 1 1 calc R . .
H62C H 0.3494 0.2621 -0.0192 0.061 Uiso 1 1 calc R . .
C61 C 0.2299(4) 0.3065(6) -0.0108(5) 0.050(2) Uani 1 1 d . . .
H61A H 0.2073 0.3517 0.0148 0.074 Uiso 1 1 calc R . .
H61B H 0.2419 0.2549 0.0190 0.074 Uiso 1 1 calc R . .
H61C H 0.2053 0.2830 -0.0490 0.074 Uiso 1 1 calc R . .
N70 N 0.1465(3) 0.5701(5) -0.1850(3) 0.0324(14) Uani 1 1 d . . .
O70 O 0.0798(3) 0.5941(6) -0.1059(4) 0.067(2) Uani 1 1 d . . .
C70 C 0.1290(4) 0.5582(7) -0.1253(5) 0.046(2) Uani 1 1 d . . .
H70 H 0.1524 0.5221 -0.0941 0.055 Uiso 1 1 calc R . .
C71 C 0.1151(6) 0.6320(7) -0.2332(6) 0.078(4) Uani 1 1 d . . .
H71A H 0.0792 0.6555 -0.2129 0.093 Uiso 1 1 calc R . .
H71B H 0.1043 0.5976 -0.2747 0.093 Uiso 1 1 calc R . .
H71C H 0.1408 0.6841 -0.2442 0.093 Uiso 1 1 calc R . .
C72 C 0.2012(4) 0.5423(7) -0.2109(6) 0.067(3) Uani 1 1 d . . .
H72A H 0.2261 0.5969 -0.2173 0.081 Uiso 1 1 calc R . .
H72B H 0.1940 0.5110 -0.2546 0.081 Uiso 1 1 calc R . .
H72C H 0.2212 0.4997 -0.1789 0.081 Uiso 1 1 calc R . .
O80 O 0.3898(2) 0.8269(4) -0.0461(3) 0.0313(12) Uani 1 1 d . . .
N80 N 0.4715(3) 0.8586(4) 0.0221(3) 0.0279(13) Uani 1 1 d . . .
C80 C 0.4421(3) 0.8503(5) -0.0377(4) 0.0285(16) Uani 1 1 d . . .
H80 H 0.4632 0.8636 -0.0772 0.034 Uiso 1 1 calc R . .
C81 C 0.5328(4) 0.8872(8) 0.0257(5) 0.053(3) Uani 1 1 d . . .
H81A H 0.5465 0.8971 -0.0202 0.064 Uiso 1 1 calc R . .
H81B H 0.5568 0.8388 0.0483 0.064 Uiso 1 1 calc R . .
H81C H 0.5366 0.9450 0.0516 0.064 Uiso 1 1 calc R . .
C82 C 0.4429(4) 0.8420(6) 0.0855(4) 0.041(2) Uani 1 1 d . . .
H82A H 0.4109 0.8871 0.0905 0.049 Uiso 1 1 calc R . .
H82B H 0.4719 0.8485 0.1234 0.049 Uiso 1 1 calc R . .
H82C H 0.4264 0.7791 0.0854 0.049 Uiso 1 1 calc R . .
O90 O -0.0162(8) 0.9544(13) 0.1339(9) 0.086(5) Uiso 0.50 1 d P . .
H90X H -0.0023 0.8995 0.1402 0.103 Uiso 0.50 1 d P . .
H90Y H 0.0080 0.9848 0.1081 0.103 Uiso 0.50 1 d P . .
O100 O 0.0959(5) 0.9548(8) 0.0700(6) 0.060(3) Uiso 0.75 1 d P A 1
N100 N 0.1577(5) 1.0050(9) -0.0058(7) 0.033(3) Uiso 0.75 1 d P A 1
C100 C 0.1474(8) 0.9563(12) 0.0407(9) 0.075(4) Uiso 0.75 1 d P A 1
H100 H 0.1779 0.9163 0.0578 0.090 Uiso 0.75 1 calc PR A 1
C101 C 0.2208(7) 1.0042(11) -0.0367(8) 0.068(4) Uiso 0.75 1 d P A 1
H10C H 0.2454 0.9569 -0.0138 0.081 Uiso 0.75 1 calc PR A 1
H10D H 0.2393 1.0652 -0.0303 0.081 Uiso 0.75 1 calc PR A 1
H10E H 0.2169 0.9901 -0.0853 0.081 Uiso 0.75 1 calc PR A 1
C102 C 0.1231(9) 1.0683(14) -0.0438(10) 0.097(6) Uiso 0.75 1 d P A 1
H10F H 0.0814 1.0606 -0.0332 0.117 Uiso 0.75 1 calc PR A 1
H10G H 0.1279 1.0570 -0.0923 0.117 Uiso 0.75 1 calc PR A 1
H10H H 0.1358 1.1316 -0.0325 0.117 Uiso 0.75 1 calc PR A 1
O105 O 0.0828(12) 0.9709(19) 0.0540(14) 0.035(7) Uiso 0.25 1 d P B 2
N105 N 0.1667(16) 1.010(2) -0.0195(19) 0.029(10) Uiso 0.25 1 d P B 2
C105 C 0.1041(9) 1.0118(15) 0.0168(11) 0.008(4) Uiso 0.25 1 d P B 2
H105 H 0.0800 1.0619 0.0011 0.010 Uiso 0.25 1 calc PR B 2
C106 C 0.2015(10) 0.9447(16) 0.0276(11) 0.012(4) Uiso 0.25 1 d P B 2
H10I H 0.2438 0.9590 0.0261 0.014 Uiso 0.25 1 calc PR B 2
H10J H 0.1947 0.8804 0.0131 0.014 Uiso 0.25 1 calc PR B 2
H10K H 0.1885 0.9525 0.0741 0.014 Uiso 0.25 1 calc PR B 2
C107 C 0.1802(12) 1.0634(19) -0.0614(14) 0.022(6) Uiso 0.25 1 d P B 2
H10L H 0.2174 1.0937 -0.0471 0.027 Uiso 0.25 1 calc PR B 2
H10M H 0.1490 1.1101 -0.0675 0.027 Uiso 0.25 1 calc PR B 2
H10N H 0.1853 1.0308 -0.1044 0.027 Uiso 0.25 1 calc PR B 2
O110 O 0.0010(6) 0.2650(10) 0.3244(7) 0.063(4) Uiso 0.50 1 d P . .
N110 N 0.0496(4) 0.1729(7) 0.2641(5) 0.015(2) Uiso 0.50 1 d P . .
C110 C 0.0001(6) 0.2031(10) 0.2852(7) 0.028(3) Uiso 0.50 1 d P . .
H110 H -0.0363 0.1762 0.2696 0.033 Uiso 0.50 1 calc PR . .
C111 C 0.0468(9) 0.0942(15) 0.2157(10) 0.059(5) Uiso 0.50 1 d P . .
H11C H 0.0628 0.0384 0.2382 0.071 Uiso 0.50 1 calc PR . .
H11D H 0.0702 0.1089 0.1764 0.071 Uiso 0.50 1 calc PR . .
H11E H 0.0056 0.0831 0.2008 0.071 Uiso 0.50 1 calc PR . .
C112 C 0.1014(10) 0.1906(16) 0.2938(11) 0.065(6) Uiso 0.50 1 d P . .
H11F H 0.0975 0.2416 0.3262 0.078 Uiso 0.50 1 calc PR . .
H11G H 0.1295 0.2082 0.2595 0.078 Uiso 0.50 1 calc PR . .
H11H H 0.1159 0.1351 0.3180 0.078 Uiso 0.50 1 calc PR . .

loop_
_atom_site_aniso_label
_atom_site_aniso_U_11
_atom_site_aniso_U_22
_atom_site_aniso_U_33
_atom_site_aniso_U_23
_atom_site_aniso_U_13
_atom_site_aniso_U_12
Tb1 0.01854(16) 0.01664(16) 0.01566(16) 0.00069(11) 0.00006(12) -0.00131(11)
Cu1 0.0262(4) 0.0198(4) 0.0163(4) 0.0027(3) -0.0004(3) -0.0021(3)
Cu2 0.0201(4) 0.0208(4) 0.0172(4) 0.0030(3) 0.0018(3) -0.0010(3)
Cu3 0.0189(4) 0.0327(5) 0.0260(5) 0.0039(4) 0.0024(3) 0.0016(3)
W1 0.02083(15) 0.01597(14) 0.01787(14) -0.00045(10) 0.00138(10) -0.00072(10)
N1 0.032(3) 0.021(3) 0.023(3) 0.002(2) -0.008(3) -0.001(2)
C1 0.024(4) 0.017(3) 0.027(4) -0.005(3) -0.011(3) 0.002(3)
C2 0.030(4) 0.019(3) 0.021(3) -0.002(3) -0.008(3) 0.004(3)
C3 0.021(3) 0.014(3) 0.022(3) -0.005(3) -0.002(3) 0.002(2)
O1 0.020(2) 0.019(2) 0.020(2) 0.0035(18) 0.0028(18) 0.0019(18)
C4 0.022(3) 0.015(3) 0.017(3) -0.002(2) -0.002(3) 0.000(2)
O2 0.018(2) 0.021(2) 0.017(2) 0.0005(18) 0.0014(18) 0.0020(18)
C5 0.022(3) 0.019(3) 0.021(3) -0.003(3) 0.003(3) -0.005(3)
C6 0.014(3) 0.032(4) 0.029(4) 0.005(3) 0.000(3) 0.003(3)
C7 0.023(4) 0.023(4) 0.030(4) -0.006(3) -0.006(3) 0.004(3)
C8 0.024(4) 0.023(4) 0.024(4) -0.001(3) 0.002(3) -0.002(3)
N2 0.026(3) 0.022(3) 0.018(3) -0.001(2) 0.005(2) -0.003(2)
C9 0.023(4) 0.035(4) 0.028(4) 0.001(3) 0.007(3) 0.004(3)
C10 0.029(4) 0.033(4) 0.015(3) 0.002(3) 0.009(3) -0.008(3)
C11 0.030(4) 0.023(3) 0.021(3) 0.002(3) 0.008(3) -0.003(3)
N3 0.025(3) 0.024(3) 0.020(3) -0.001(2) 0.004(2) -0.003(2)
C12 0.035(4) 0.019(3) 0.020(3) 0.004(3) 0.003(3) -0.009(3)
C13 0.019(3) 0.015(3) 0.023(3) -0.003(3) -0.002(3) 0.001(2)
C14 0.020(3) 0.019(3) 0.020(3) -0.002(3) -0.006(3) 0.001(3)
O3 0.019(2) 0.019(2) 0.019(2) 0.0009(18) 0.0005(18) 0.0001(18)
C15 0.022(3) 0.016(3) 0.023(3) 0.000(3) -0.002(3) -0.003(3)
O4 0.018(2) 0.025(2) 0.021(2) 0.0058(19) -0.0018(18) 0.0034(19)
C16 0.027(4) 0.023(3) 0.023(4) 0.001(3) -0.004(3) 0.001(3)
C17 0.027(4) 0.020(3) 0.028(4) 0.001(3) -0.006(3) -0.001(3)
C18 0.030(4) 0.023(3) 0.022(4) 0.003(3) -0.004(3) -0.005(3)
C19 0.023(4) 0.031(4) 0.029(4) 0.003(3) -0.008(3) 0.007(3)
N4 0.028(3) 0.042(4) 0.028(3) 0.003(3) 0.005(3) 0.014(3)
C20 0.033(4) 0.049(5) 0.043(5) 0.009(4) 0.008(4) 0.015(4)
C21 0.021(4) 0.076(7) 0.038(5) -0.002(4) -0.001(3) 0.008(4)
C22 0.026(4) 0.072(7) 0.048(5) 0.004(5) 0.002(4) -0.001(4)
N5 0.024(3) 0.053(4) 0.027(3) -0.005(3) 0.002(3) -0.005(3)
C23 0.024(4) 0.061(6) 0.031(4) 0.008(4) 0.000(3) -0.013(4)
C24 0.035(4) 0.048(5) 0.024(4) 0.007(3) -0.003(3) -0.021(4)
C25 0.028(4) 0.030(4) 0.021(3) 0.002(3) 0.001(3) -0.007(3)
O5 0.020(2) 0.026(2) 0.022(2) 0.003(2) 0.0019(19) -0.0034(19)
C26 0.029(4) 0.025(4) 0.023(4) 0.001(3) -0.003(3) -0.007(3)
O6 0.026(3) 0.020(2) 0.019(2) 0.0031(18) -0.0009(19) -0.0070(19)
C27 0.036(4) 0.030(4) 0.024(4) 0.002(3) 0.002(3) -0.010(3)
C28 0.047(5) 0.058(6) 0.039(5) 0.024(4) -0.008(4) -0.023(4)
C29 0.029(4) 0.072(7) 0.043(5) 0.027(5) -0.004(4) -0.026(4)
C30 0.041(4) 0.021(3) 0.023(4) 0.008(3) 0.002(3) -0.007(3)
N6 0.033(3) 0.017(3) 0.026(3) -0.002(2) 0.000(3) 0.003(2)
C31 0.038(4) 0.028(4) 0.016(3) 0.007(3) 0.001(3) -0.002(3)
C32 0.048(5) 0.023(4) 0.017(3) 0.005(3) -0.007(3) -0.003(3)
C33 0.037(4) 0.040(5) 0.024(4) 0.009(3) -0.012(3) -0.010(4)
O10 0.035(3) 0.024(3) 0.026(3) -0.006(2) 0.011(2) -0.011(2)
O11 0.029(3) 0.027(3) 0.022(2) -0.002(2) 0.006(2) -0.002(2)
O12 0.050(4) 0.062(4) 0.054(4) -0.009(3) -0.004(3) 0.010(3)
C50 0.024(4) 0.026(4) 0.023(4) 0.000(3) -0.005(3) -0.005(3)
N50 0.040(4) 0.025(3) 0.031(3) 0.003(3) -0.001(3) -0.009(3)
C51 0.024(4) 0.019(3) 0.030(4) -0.002(3) 0.005(3) 0.001(3)
N51 0.034(4) 0.025(3) 0.030(3) -0.007(3) -0.002(3) -0.002(3)
C52 0.030(4) 0.021(3) 0.028(4) 0.002(3) 0.006(3) -0.001(3)
N52 0.052(4) 0.024(3) 0.049(4) 0.001(3) 0.023(4) 0.003(3)
C53 0.025(4) 0.021(3) 0.024(4) -0.008(3) 0.002(3) -0.004(3)
N53 0.040(4) 0.017(3) 0.023(3) -0.002(2) 0.007(3) 0.004(3)
C54 0.022(4) 0.025(4) 0.025(4) -0.005(3) 0.003(3) 0.000(3)
N54 0.042(4) 0.025(3) 0.028(3) -0.004(3) 0.005(3) -0.004(3)
C55 0.020(4) 0.026(4) 0.032(4) -0.005(3) 0.004(3) -0.001(3)
N55 0.031(4) 0.040(4) 0.063(5) -0.004(4) -0.010(4) 0.010(3)
C56 0.024(4) 0.024(4) 0.028(4) -0.003(3) 0.003(3) -0.006(3)
N56 0.047(4) 0.040(4) 0.020(3) -0.002(3) 0.001(3) 0.000(3)
C57 0.024(4) 0.025(4) 0.019(3) 0.003(3) -0.005(3) -0.004(3)
N57 0.025(3) 0.041(4) 0.029(3) -0.006(3) -0.003(3) 0.004(3)
O60 0.028(3) 0.021(2) 0.029(3) -0.006(2) 0.000(2) 0.001(2)
N60 0.037(4) 0.017(3) 0.031(3) 0.000(2) 0.000(3) -0.002(3)
C60 0.035(4) 0.019(3) 0.020(3) 0.000(3) 0.002(3) -0.003(3)
C62 0.041(5) 0.032(4) 0.048(5) -0.009(4) 0.003(4) 0.010(4)
C61 0.058(6) 0.028(4) 0.063(6) 0.012(4) 0.012(5) -0.014(4)
N70 0.030(3) 0.033(4) 0.034(4) -0.008(3) 0.005(3) -0.003(3)
O70 0.034(3) 0.104(6) 0.064(5) -0.050(4) 0.020(3) -0.025(4)
C70 0.046(5) 0.050(6) 0.042(5) -0.009(4) 0.002(4) -0.013(4)
C71 0.107(11) 0.048(7) 0.075(8) 0.010(6) -0.025(7) -0.011(6)
C72 0.059(6) 0.054(6) 0.093(8) -0.047(6) 0.042(6) -0.022(5)
O80 0.037(3) 0.031(3) 0.026(3) -0.001(2) 0.005(2) -0.008(2)
N80 0.030(3) 0.029(3) 0.025(3) 0.000(3) 0.002(3) -0.009(3)
C80 0.032(4) 0.026(4) 0.028(4) 0.000(3) 0.008(3) -0.005(3)
C81 0.035(5) 0.075(7) 0.050(6) 0.002(5) -0.002(4) -0.012(5)
C82 0.054(5) 0.049(5) 0.021(4) -0.004(4) 0.006(4) -0.017(4)

loop_
_atom_type_symbol
_atom_type_description
_atom_type_scat_dispersion_real
_atom_type_scat_dispersion_imag
_atom_type_scat_source
C C 0.0033 0.0016 'International Tables Vol C Tables 4.2.6.8 and 6.1.1.4'
H H 0.0000 0.0000 'International Tables Vol C Tables 4.2.6.8 and 6.1.1.4'
N N 0.0061 0.0033 'International Tables Vol C Tables 4.2.6.8 and 6.1.1.4'
O O 0.0106 0.0060 'International Tables Vol C Tables 4.2.6.8 and 6.1.1.4'
Cu Cu 0.3201 1.2651 'International Tables Vol C Tables 4.2.6.8 and 6.1.1.4'
Tb Tb -0.1723 4.1537 'International Tables Vol C Tables 4.2.6.8 and 6.1.1.4'
W W -0.8490 6.8722 'International Tables Vol C Tables 4.2.6.8 and 6.1.1.4'

loop_
_geom_angle_atom_site_label_1
_geom_angle_atom_site_label_2
_geom_angle_atom_site_label_3
_geom_angle
O60 Tb1 O10 147.13(17)
O60 Tb1 O4 101.03(17)
O10 Tb1 O4 84.85(17)
O60 Tb1 O1 91.45(16)
O10 Tb1 O1 85.93(16)
O4 Tb1 O1 167.29(15)
O60 Tb1 O11 144.57(16)
O10 Tb1 O11 68.18(16)
O4 Tb1 O11 80.28(16)
O1 Tb1 O11 88.18(15)
O60 Tb1 O5 78.52(16)
O10 Tb1 O5 129.98(16)
O4 Tb1 O5 59.72(15)
O1 Tb1 O5 121.53(15)
O11 Tb1 O5 71.69(16)
O60 Tb1 O6 76.48(16)
O10 Tb1 O6 127.98(15)
O4 Tb1 O6 121.25(15)
O1 Tb1 O6 59.21(15)
O11 Tb1 O6 73.01(16)
O5 Tb1 O6 62.43(15)
O60 Tb1 O3 81.21(16)
O10 Tb1 O3 72.48(15)
O4 Tb1 O3 63.69(14)
O1 Tb1 O3 121.38(14)
O11 Tb1 O3 128.20(15)
O5 Tb1 O3 113.72(14)
O6 Tb1 O3 157.67(14)
O60 Tb1 O2 77.69(16)
O10 Tb1 O2 71.79(15)
O4 Tb1 O2 121.03(14)
O1 Tb1 O2 63.76(14)
O11 Tb1 O2 132.23(15)
O5 Tb1 O2 155.76(15)
O6 Tb1 O2 115.65(15)
O3 Tb1 O2 57.83(14)
O6 Cu1 O1 77.34(18)
O6 Cu1 N6 93.3(2)
O1 Cu1 N6 169.5(2)
O6 Cu1 N1 161.2(2)
O1 Cu1 N1 91.6(2)
N6 Cu1 N1 96.1(2)
O2 Cu2 O3 77.45(18)
O2 Cu2 N2 93.3(2)
O3 Cu2 N2 168.7(2)
O2 Cu2 N3 169.3(2)
O3 Cu2 N3 92.6(2)
N2 Cu2 N3 96.1(2)
O5 Cu3 O4 77.60(18)
O5 Cu3 N4 166.9(2)
O4 Cu3 N4 91.5(2)
O5 Cu3 N5 95.3(2)
O4 Cu3 N5 171.6(2)
N4 Cu3 N5 96.1(3)
C57 W1 C52 145.1(3)
C57 W1 C51 74.3(2)
C52 W1 C51 76.1(3)
C57 W1 C55 143.8(3)
C52 W1 C55 71.0(3)
C51 W1 C55 136.9(3)
C57 W1 C50 101.5(3)
C52 W1 C50 86.3(3)
C51 W1 C50 71.8(3)
C55 W1 C50 79.0(3)
C57 W1 C56 71.9(3)
C52 W1 C56 142.5(3)
C51 W1 C56 127.3(3)
C55 W1 C56 73.0(3)
C50 W1 C56 76.8(3)
C57 W1 C53 79.4(2)
C52 W1 C53 74.7(3)
C51 W1 C53 73.6(3)
C55 W1 C53 121.5(3)
C50 W1 C53 143.6(2)
C56 W1 C53 135.3(3)
C57 W1 C54 85.3(3)
C52 W1 C54 107.3(3)
C51 W1 C54 141.5(3)
C55 W1 C54 76.1(3)
C50 W1 C54 145.6(3)
C56 W1 C54 73.4(3)
C53 W1 C54 70.8(2)
C1 N1 C33 112.9(6)
C1 N1 Cu1 122.0(5)
C33 N1 Cu1 124.9(5)
N1 C1 C2 128.5(6)
N1 C1 H1 115.7
C2 C1 H1 115.7
C3 C2 C7 120.1(6)
C3 C2 C1 122.2(6)
C7 C2 C1 117.7(6)
O1 C3 C2 123.3(6)
O1 C3 C4 117.0(6)
C2 C3 C4 119.7(6)
C3 O1 Cu1 123.4(4)
C3 O1 Tb1 121.8(4)
Cu1 O1 Tb1 113.05(19)
O2 C4 C5 124.4(6)
O2 C4 C3 116.2(6)
C5 C4 C3 119.3(6)
C4 O2 Cu2 125.8(4)
C4 O2 Tb1 118.1(4)
Cu2 O2 Tb1 112.41(19)
C4 C5 C6 120.2(6)
C4 C5 C8 123.8(6)
C6 C5 C8 115.9(6)
C7 C6 C5 120.0(6)
C7 C6 H6 120.0
C5 C6 H6 120.0
C6 C7 C2 120.6(6)
C6 C7 H7 119.7
C2 C7 H7 119.7
N2 C8 C5 127.8(7)
N2 C8 H8 116.1
C5 C8 H8 116.1
C8 N2 C9 115.9(6)
C8 N2 Cu2 122.8(5)
C9 N2 Cu2 121.3(4)
N2 C9 C10 113.4(6)
N2 C9 H9A 108.9
C10 C9 H9A 108.9
N2 C9 H9B 108.9
C10 C9 H9B 108.9
H9A C9 H9B 107.7
C9 C10 C11 112.5(6)
C9 C10 H10A 109.1
C11 C10 H10A 109.1
C9 C10 H10B 109.1
C11 C10 H10B 109.1
H10A C10 H10B 107.8
N3 C11 C10 112.2(6)
N3 C11 H11A 109.2
C10 C11 H11A 109.2
N3 C11 H11B 109.2
C10 C11 H11B 109.2
H11A C11 H11B 107.9
C12 N3 C11 115.0(6)
C12 N3 Cu2 124.2(5)
C11 N3 Cu2 120.8(4)
N3 C12 C13 126.8(6)
N3 C12 H12 116.6
C13 C12 H12 116.6
C14 C13 C18 119.7(6)
C14 C13 C12 124.1(6)
C18 C13 C12 116.2(6)
O3 C14 C13 124.1(6)
O3 C14 C15 117.0(6)
C13 C14 C15 118.8(6)
C14 O3 Cu2 125.8(4)
C14 O3 Tb1 118.5(4)
Cu2 O3 Tb1 112.31(19)
O4 C15 C16 123.1(6)
O4 C15 C14 116.2(6)
C16 C15 C14 120.7(6)
C15 O4 Cu3 122.0(4)
C15 O4 Tb1 122.9(4)
Cu3 O4 Tb1 111.98(19)
C15 C16 C17 119.8(6)
C15 C16 C19 123.6(6)
C17 C16 C19 116.4(6)
C18 C17 C16 119.4(6)
C18 C17 H17 120.3
C16 C17 H17 120.3
C17 C18 C13 121.5(7)
C17 C18 H18 119.2
C13 C18 H18 119.2
N4 C19 C16 126.0(7)
N4 C19 H19 117.0
C16 C19 H19 117.0
C19 N4 C20 117.7(6)
C19 N4 Cu3 124.2(5)
C20 N4 Cu3 117.9(5)
N4 C20 C21 108.4(7)
N4 C20 H20A 110.0
C21 C20 H20A 110.0
N4 C20 H20B 110.0
C21 C20 H20B 110.0
H20A C20 H20B 108.4
C22 C21 C20 112.9(7)
C22 C21 H21A 109.0
C20 C21 H21A 109.0
C22 C21 H21B 109.0
C20 C21 H21B 109.0
H21A C21 H21B 107.8
C21 C22 N5 113.5(7)
C21 C22 H22A 108.9
N5 C22 H22A 108.9
C21 C22 H22B 108.9
N5 C22 H22B 108.9
H22A C22 H22B 107.7
C23 N5 C22 113.6(7)
C23 N5 Cu3 121.3(5)
C22 N5 Cu3 125.1(6)
N5 C23 C24 128.4(7)
N5 C23 H23 115.8
C24 C23 H23 115.8
C25 C24 C29 119.3(7)
C25 C24 C23 123.7(7)
C29 C24 C23 116.9(7)
O5 C25 C24 124.6(6)
O5 C25 C26 115.9(6)
C24 C25 C26 119.5(6)
C25 O5 Cu3 124.5(4)
C25 O5 Tb1 123.0(4)
Cu3 O5 Tb1 110.1(2)
O6 C26 C27 124.6(6)
O6 C26 C25 115.9(6)
C27 C26 C25 119.3(7)
C26 O6 Cu1 126.8(4)
C26 O6 Tb1 122.7(4)
Cu1 O6 Tb1 110.30(19)
C26 C27 C28 118.8(7)
C26 C27 C30 122.8(7)
C28 C27 C30 118.1(7)
C29 C28 C27 121.3(7)
C29 C28 H28 119.3
C27 C28 H28 119.3
C28 C29 C24 121.6(8)
C28 C29 H29 119.2
C24 C29 H29 119.2
N6 C30 C27 127.8(7)
N6 C30 H30 116.1
C27 C30 H30 116.1
C30 N6 C31 116.5(6)
C30 N6 Cu1 124.1(5)
C31 N6 Cu1 119.4(5)
N6 C31 C32 111.6(6)
N6 C31 H31A 109.3
C32 C31 H31A 109.3
N6 C31 H31B 109.3
C32 C31 H31B 109.3
H31A C31 H31B 108.0
C31 C32 C33 111.9(6)
C31 C32 H32A 109.2
C33 C32 H32A 109.2
C31 C32 H32B 109.2
C33 C32 H32B 109.2
H32A C32 H32B 107.9
N1 C33 C32 113.9(6)
N1 C33 H33A 108.8
C32 C33 H33A 108.8
N1 C33 H33B 108.8
C32 C33 H33B 108.8
H33A C33 H33B 107.7
Tb1 O10 H10X 112.1
Tb1 O10 H10Y 106.6
H10X O10 H10Y 110.7
Tb1 O11 H11X 110.8
Tb1 O11 H11Y 108.7
H11X O11 H11Y 108.2
H12X O12 H12Y 108.5
N50 C50 W1 176.3(6)
N51 C51 W1 179.1(7)
N52 C52 W1 179.8(8)
N53 C53 W1 179.1(6)
N54 C54 W1 178.5(6)
N55 C55 W1 178.8(7)
N56 C56 W1 176.6(6)
N57 C57 W1 179.3(7)
C60 O60 Tb1 130.4(4)
C60 N60 C61 121.3(7)
C60 N60 C62 120.6(7)
C61 N60 C62 118.1(7)
O60 C60 N60 124.4(7)
O60 C60 H60 117.8
N60 C60 H60 117.8
N60 C62 H62A 109.5
N60 C62 H62B 109.5
H62A C62 H62B 109.5
N60 C62 H62C 109.5
H62A C62 H62C 109.5
H62B C62 H62C 109.5
N60 C61 H61A 109.5
N60 C61 H61B 109.5
H61A C61 H61B 109.5
N60 C61 H61C 109.5
H61A C61 H61C 109.5
H61B C61 H61C 109.5
C70 N70 C72 127.3(9)
C70 N70 C71 121.6(9)
C72 N70 C71 110.2(9)
N70 C70 O70 121.5(9)
N70 C70 H70 119.3
O70 C70 H70 119.3
N70 C71 H71A 109.5
N70 C71 H71B 109.5
H71A C71 H71B 109.5
N70 C71 H71C 109.5
H71A C71 H71C 109.5
H71B C71 H71C 109.5
N70 C72 H72A 109.5
N70 C72 H72B 109.5
H72A C72 H72B 109.5
N70 C72 H72C 109.5
H72A C72 H72C 109.5
H72B C72 H72C 109.5
C80 N80 C81 120.9(7)
C80 N80 C82 121.5(6)
C81 N80 C82 117.6(7)
O80 C80 N80 125.8(7)
O80 C80 H80 117.1
N80 C80 H80 117.1
N80 C81 H81A 109.5
N80 C81 H81B 109.5
H81A C81 H81B 109.5
N80 C81 H81C 109.5
H81A C81 H81C 109.5
H81B C81 H81C 109.5
N80 C82 H82A 109.5
N80 C82 H82B 109.5
H82A C82 H82B 109.5
N80 C82 H82C 109.5
H82A C82 H82C 109.5
H82B C82 H82C 109.5
H90X O90 H90Y 108.1
C100 N100 C102 132.7(16)
C100 N100 C101 120.3(14)
C102 N100 C101 107.0(13)
N100 C100 O100 123.5(17)
N100 C100 H100 118.3
O100 C100 H100 118.3
C107 N105 C106 134(3)
C107 N105 C105 124(3)
C106 N105 C105 101(2)
O105 C105 N105 136(3)
O105 C105 H105 112.0
N105 C105 H105 112.0
N105 C106 H10I 109.5
N105 C106 H10J 109.5
H10I C106 H10J 109.5
N105 C106 H10K 109.5
H10I C106 H10K 109.5
H10J C106 H10K 109.5
N105 C107 H10L 109.5
N105 C107 H10M 109.5
H10L C107 H10M 109.5
N105 C107 H10N 109.5
H10L C107 H10N 109.5
H10M C107 H10N 109.5
C110 N110 C112 124.2(14)
C110 N110 C111 116.9(13)
C112 N110 C111 116.7(15)
O110 C110 N110 118.4(15)
O110 C110 H110 120.8
N110 C110 H110 120.8
N110 C111 H11C 109.5
N110 C111 H11D 109.5
H11C C111 H11D 109.5
N110 C111 H11E 109.5
H11C C111 H11E 109.5
H11D C111 H11E 109.5
N110 C112 H11F 109.5
N110 C112 H11G 109.5
H11F C112 H11G 109.5
N110 C112 H11H 109.5
H11F C112 H11H 109.5
H11G C112 H11H 109.5

loop_
_geom_bond_atom_site_label_1
_geom_bond_atom_site_label_2
_geom_bond_distance
Tb1 O60 2.291(5)
Tb1 O10 2.388(5)
Tb1 O4 2.405(4)
Tb1 O1 2.424(4)
Tb1 O11 2.483(5)
Tb1 O5 2.485(4)
Tb1 O6 2.502(4)
Tb1 O3 2.526(4)
Tb1 O2 2.533(4)
Cu1 O6 1.942(5)
Cu1 O1 1.954(4)
Cu1 N6 1.971(6)
Cu1 N1 1.999(6)
Cu2 O2 1.949(4)
Cu2 O3 1.961(4)
Cu2 N2 1.995(6)
Cu2 N3 1.995(6)
Cu3 O5 1.925(5)
Cu3 O4 1.963(5)
Cu3 N4 1.964(6)
Cu3 N5 1.985(6)
W1 C57 2.159(7)
W1 C52 2.162(7)
W1 C51 2.170(7)
W1 C55 2.172(7)
W1 C50 2.171(7)
W1 C56 2.178(7)
W1 C53 2.179(7)
W1 C54 2.180(7)
N1 C1 1.274(9)
N1 C33 1.500(9)
C1 C2 1.448(10)
C1 H1 0.9500
C2 C3 1.404(9)
C2 C7 1.405(10)
C3 O1 1.328(8)
C3 C4 1.429(9)
C4 O2 1.327(8)
C4 C5 1.384(9)
C5 C6 1.435(9)
C5 C8 1.452(9)
C6 C7 1.369(10)
C6 H6 0.9500
C7 H7 0.9500
C8 N2 1.275(9)
C8 H8 0.9500
N2 C9 1.482(9)
C9 C10 1.497(10)
C9 H9A 0.9900
C9 H9B 0.9900
C10 C11 1.501(10)
C10 H10A 0.9900
C10 H10B 0.9900
C11 N3 1.483(8)
C11 H11A 0.9900
C11 H11B 0.9900
N3 C12 1.273(9)
C12 C13 1.447(9)
C12 H12 0.9500
C13 C14 1.402(9)
C13 C18 1.418(9)
C14 O3 1.321(7)
C14 C15 1.413(9)
C15 O4 1.339(8)
C15 C16 1.387(9)
C16 C17 1.433(10)
C16 C19 1.435(10)
C17 C18 1.352(10)
C17 H17 0.9500
C18 H18 0.9500
C19 N4 1.288(10)
C19 H19 0.9500
N4 C20 1.468(9)
C20 C21 1.532(13)
C20 H20A 0.9900
C20 H20B 0.9900
C21 C22 1.481(13)
C21 H21A 0.9900
C21 H21B 0.9900
C22 N5 1.512(10)
C22 H22A 0.9900
C22 H22B 0.9900
N5 C23 1.286(10)
C23 C24 1.433(11)
C23 H23 0.9500
C24 C25 1.397(10)
C24 C29 1.407(10)
C25 O5 1.324(8)
C25 C26 1.431(10)
C26 O6 1.317(8)
C26 C27 1.409(10)
C27 C28 1.416(11)
C27 C30 1.436(10)
C28 C29 1.338(12)
C28 H28 0.9500
C29 H29 0.9500
C30 N6 1.275(9)
C30 H30 0.9500
N6 C31 1.476(9)
C31 C32 1.492(10)
C31 H31A 0.9900
C31 H31B 0.9900
C32 C33 1.526(10)
C32 H32A 0.9900
C32 H32B 0.9900
C33 H33A 0.9900
C33 H33B 0.9900
O10 H10X 0.8539
O10 H10Y 0.8598
O11 H11X 0.8571
O11 H11Y 0.8639
O12 H12X 0.8589
O12 H12Y 0.8564
C50 N50 1.155(9)
C51 N51 1.144(9)
C52 N52 1.135(9)
C53 N53 1.158(9)
C54 N54 1.137(9)
C55 N55 1.143(10)
C56 N56 1.136(9)
C57 N57 1.149(9)
O60 C60 1.250(8)
N60 C60 1.290(9)
N60 C61 1.443(10)
N60 C62 1.457(9)
C60 H60 0.9500
C62 H62A 0.9800
C62 H62B 0.9800
C62 H62C 0.9800
C61 H61A 0.9800
C61 H61B 0.9800
C61 H61C 0.9800
N70 C70 1.267(11)
N70 C72 1.414(10)
N70 C71 1.467(12)
O70 C70 1.299(11)
C70 H70 0.9500
C71 H71A 0.9800
C71 H71B 0.9800
C71 H71C 0.9800
C72 H72A 0.9800
C72 H72B 0.9800
C72 H72C 0.9800
O80 C80 1.233(9)
N80 C80 1.335(9)
N80 C81 1.445(10)
N80 C82 1.452(9)
C80 H80 0.9500
C81 H81A 0.9800
C81 H81B 0.9800
C81 H81C 0.9800
C82 H82A 0.9800
C82 H82B 0.9800
C82 H82C 0.9800
O90 H90X 0.8593
O90 H90Y 0.8802
O100 C100 1.322(18)
N100 C100 1.185(19)
N100 C102 1.40(2)
N100 C101 1.573(18)
C100 H100 0.9500
C101 H10C 0.9800
C101 H10D 0.9800
C101 H10E 0.9800
C102 H10F 0.9800
C102 H10G 0.9800
C102 H10H 0.9800
O105 C105 1.07(3)
N105 C107 1.18(4)
N105 C106 1.52(4)
N105 C105 1.61(4)
C105 H105 0.9500
C106 H10I 0.9800
C106 H10J 0.9800
C106 H10K 0.9800
C107 H10L 0.9800
C107 H10M 0.9800
C107 H10N 0.9800
O110 C110 1.181(19)
N110 C110 1.285(17)
N110 C112 1.32(2)
N110 C111 1.48(2)
C110 H110 0.9500
C111 H11C 0.9800
C111 H11D 0.9800
C111 H11E 0.9800
C112 H11F 0.9800
C112 H11G 0.9800
C112 H11H 0.9800

loop_
_geom_hbond_atom_site_label_D
_geom_hbond_atom_site_label_H
_geom_hbond_atom_site_label_A
_geom_hbond_distance_DH
_geom_hbond_distance_HA
_geom_hbond_distance_DA
_geom_hbond_angle_DHA
O10 H10X O80 0.85 1.82 2.653(7) 165.5
O11 H11X O12 0.86 1.89 2.740(8) 174.9
O12 H12X O100 0.86 1.80 2.654(14) 179.0
O90 H90Y O105 0.88 2.04 2.80(3) 143.1

loop_
_geom_torsion_atom_site_label_1
_geom_torsion_atom_site_label_2
_geom_torsion_atom_site_label_3
_geom_torsion_atom_site_label_4
_geom_torsion
O6 Cu1 N1 C1 -72.5(9)
O1 Cu1 N1 C1 -19.2(6)
N6 Cu1 N1 C1 167.9(5)
O6 Cu1 N1 C33 112.1(8)
O1 Cu1 N1 C33 165.4(6)
N6 Cu1 N1 C33 -7.5(6)
C33 N1 C1 C2 177.6(7)
Cu1 N1 C1 C2 1.7(10)
N1 C1 C2 C3 12.3(11)
N1 C1 C2 C7 -167.8(7)
C7 C2 C3 O1 -177.0(6)
C1 C2 C3 O1 2.8(10)
C7 C2 C3 C4 2.5(9)
C1 C2 C3 C4 -177.6(6)
C2 C3 O1 Cu1 -29.4(8)
C4 C3 O1 Cu1 151.1(4)
C2 C3 O1 Tb1 166.7(5)
C4 C3 O1 Tb1 -12.8(7)
O6 Cu1 O1 C3 -162.4(5)
N6 Cu1 O1 C3 170.3(11)
N1 Cu1 O1 C3 32.9(5)
O6 Cu1 O1 Tb1 2.7(2)
N6 Cu1 O1 Tb1 -24.5(13)
N1 Cu1 O1 Tb1 -161.9(2)
O60 Tb1 O1 C3 89.7(4)
O10 Tb1 O1 C3 -57.5(4)
O4 Tb1 O1 C3 -101.1(7)
O11 Tb1 O1 C3 -125.7(4)
O5 Tb1 O1 C3 167.1(4)
O6 Tb1 O1 C3 163.0(5)
O3 Tb1 O1 C3 9.1(5)
O2 Tb1 O1 C3 14.2(4)
O60 Tb1 O1 Cu1 -75.7(2)
O10 Tb1 O1 Cu1 137.1(2)
O4 Tb1 O1 Cu1 93.5(7)
O11 Tb1 O1 Cu1 68.9(2)
O5 Tb1 O1 Cu1 1.7(3)
O6 Tb1 O1 Cu1 -2.40(17)
O3 Tb1 O1 Cu1 -156.27(17)
O2 Tb1 O1 Cu1 -151.2(3)
O1 C3 C4 O2 -2.0(8)
C2 C3 C4 O2 178.5(6)
O1 C3 C4 C5 179.8(6)
C2 C3 C4 C5 0.2(9)
C5 C4 O2 Cu2 -10.4(9)
C3 C4 O2 Cu2 171.4(4)
C5 C4 O2 Tb1 -167.1(5)
C3 C4 O2 Tb1 14.7(7)
O3 Cu2 O2 C4 -158.2(5)
N2 Cu2 O2 C4 15.3(5)
N3 Cu2 O2 C4 -136.3(11)
O3 Cu2 O2 Tb1 -0.35(18)
N2 Cu2 O2 Tb1 173.1(2)
N3 Cu2 O2 Tb1 21.5(12)
O60 Tb1 O2 C4 -112.7(4)
O10 Tb1 O2 C4 79.7(4)
O4 Tb1 O2 C4 151.7(4)
O1 Tb1 O2 C4 -14.8(4)
O11 Tb1 O2 C4 45.5(5)
O5 Tb1 O2 C4 -123.8(5)
O6 Tb1 O2 C4 -44.4(4)
O3 Tb1 O2 C4 160.1(5)
O60 Tb1 O2 Cu2 87.6(2)
O10 Tb1 O2 Cu2 -80.0(2)
O4 Tb1 O2 Cu2 -8.0(3)
O1 Tb1 O2 Cu2 -174.6(3)
O11 Tb1 O2 Cu2 -114.3(2)
O5 Tb1 O2 Cu2 76.5(4)
O6 Tb1 O2 Cu2 155.86(18)
O3 Tb1 O2 Cu2 0.32(16)
O2 C4 C5 C6 179.7(6)
C3 C4 C5 C6 -2.2(9)
O2 C4 C5 C8 -2.9(10)
C3 C4 C5 C8 175.2(6)
C4 C5 C6 C7 1.6(10)
C8 C5 C6 C7 -176.1(6)
C5 C6 C7 C2 1.2(10)
C3 C2 C7 C6 -3.2(10)
C1 C2 C7 C6 176.9(6)
C4 C5 C8 N2 6.3(11)
C6 C5 C8 N2 -176.2(7)
C5 C8 N2 C9 -175.9(6)
C5 C8 N2 Cu2 4.0(10)
O2 Cu2 N2 C8 -11.9(6)
O3 Cu2 N2 C8 22.5(14)
N3 Cu2 N2 C8 163.0(5)
O2 Cu2 N2 C9 167.9(5)
O3 Cu2 N2 C9 -157.6(9)
N3 Cu2 N2 C9 -17.1(5)
C8 N2 C9 C10 -137.6(7)
Cu2 N2 C9 C10 42.5(8)
N2 C9 C10 C11 -70.5(8)
C9 C10 C11 N3 72.5(8)
C10 C11 N3 C12 134.5(6)
C10 C11 N3 Cu2 -46.4(7)
O2 Cu2 N3 C12 -10.3(15)
O3 Cu2 N3 C12 11.1(6)
N2 Cu2 N3 C12 -161.8(6)
O2 Cu2 N3 C11 170.7(9)
O3 Cu2 N3 C11 -168.0(5)
N2 Cu2 N3 C11 19.2(5)
C11 N3 C12 C13 177.2(6)
Cu2 N3 C12 C13 -1.8(10)
N3 C12 C13 C14 -7.2(11)
N3 C12 C13 C18 174.8(7)
C18 C13 C14 O3 178.7(6)
C12 C13 C14 O3 0.7(10)
C18 C13 C14 C15 1.7(9)
C12 C13 C14 C15 -176.3(6)
C13 C14 O3 Cu2 13.8(9)
C15 C14 O3 Cu2 -169.2(4)
C13 C14 O3 Tb1 171.3(5)
C15 C14 O3 Tb1 -11.6(7)
O2 Cu2 O3 C14 159.1(5)
N2 Cu2 O3 C14 123.7(10)
N3 Cu2 O3 C14 -17.0(5)
O2 Cu2 O3 Tb1 0.36(18)
N2 Cu2 O3 Tb1 -35.0(11)
N3 Cu2 O3 Tb1 -175.7(2)
O60 Tb1 O3 C14 118.3(4)
O10 Tb1 O3 C14 -81.6(4)
O4 Tb1 O3 C14 11.3(4)
O1 Tb1 O3 C14 -155.3(4)
O11 Tb1 O3 C14 -39.7(5)
O5 Tb1 O3 C14 45.1(4)
O6 Tb1 O3 C14 120.0(5)
O2 Tb1 O3 C14 -160.7(5)
O60 Tb1 O3 Cu2 -81.2(2)
O10 Tb1 O3 Cu2 78.8(2)
O4 Tb1 O3 Cu2 171.7(3)
O1 Tb1 O3 Cu2 5.1(3)
O11 Tb1 O3 Cu2 120.7(2)
O5 Tb1 O3 Cu2 -154.51(18)
O6 Tb1 O3 Cu2 -79.6(4)
O2 Tb1 O3 Cu2 -0.32(16)
O3 C14 C15 O4 2.3(9)
C13 C14 C15 O4 179.5(6)
O3 C14 C15 C16 -179.1(6)
C13 C14 C15 C16 -1.8(10)
C16 C15 O4 Cu3 32.3(8)
C14 C15 O4 Cu3 -149.1(5)
C16 C15 O4 Tb1 -169.5(5)
C14 C15 O4 Tb1 9.1(8)
O5 Cu3 O4 C15 153.9(5)
N4 Cu3 O4 C15 -33.5(5)
N5 Cu3 O4 C15 122.1(15)
O5 Cu3 O4 Tb1 -6.5(2)
N4 Cu3 O4 Tb1 166.2(3)
N5 Cu3 O4 Tb1 -38.3(17)
O60 Tb1 O4 C15 -84.9(5)
O10 Tb1 O4 C15 62.4(5)
O1 Tb1 O4 C15 106.1(7)
O11 Tb1 O4 C15 131.1(5)
O5 Tb1 O4 C15 -154.5(5)
O6 Tb1 O4 C15 -165.6(4)
O3 Tb1 O4 C15 -10.5(4)
O2 Tb1 O4 C15 -2.7(5)
O60 Tb1 O4 Cu3 75.2(2)
O10 Tb1 O4 Cu3 -137.4(2)
O1 Tb1 O4 Cu3 -93.8(7)
O11 Tb1 O4 Cu3 -68.7(2)
O5 Tb1 O4 Cu3 5.65(18)
O6 Tb1 O4 Cu3 -5.5(3)
O3 Tb1 O4 Cu3 149.6(3)
O2 Tb1 O4 Cu3 157.42(18)
O4 C15 C16 C17 178.4(6)
C14 C15 C16 C17 -0.2(10)
O4 C15 C16 C19 -5.9(11)
C14 C15 C16 C19 175.5(6)
C15 C16 C17 C18 2.5(10)
C19 C16 C17 C18 -173.5(6)
C16 C17 C18 C13 -2.7(10)
C14 C13 C18 C17 0.6(10)
C12 C13 C18 C17 178.7(6)
C15 C16 C19 N4 -12.0(12)
C17 C16 C19 N4 163.9(7)
C16 C19 N4 C20 -174.0(7)
C16 C19 N4 Cu3 0.0(11)
O5 Cu3 N4 C19 51.4(14)
O4 Cu3 N4 C19 18.1(7)
N5 Cu3 N4 C19 -158.4(7)
O5 Cu3 N4 C20 -134.7(10)
O4 Cu3 N4 C20 -168.0(6)
N5 Cu3 N4 C20 15.5(6)
C19 N4 C20 C21 116.9(8)
Cu3 N4 C20 C21 -57.5(8)
N4 C20 C21 C22 83.4(9)
C20 C21 C22 N5 -54.6(10)
C21 C22 N5 C23 -173.1(8)
C21 C22 N5 Cu3 8.2(11)
O5 Cu3 N5 C23 4.8(7)
O4 Cu3 N5 C23 36(2)
N4 Cu3 N5 C23 -168.6(7)
O5 Cu3 N5 C22 -176.5(7)
O4 Cu3 N5 C22 -145.4(14)
N4 Cu3 N5 C22 10.0(7)
C22 N5 C23 C24 -173.5(9)
Cu3 N5 C23 C24 5.3(13)
N5 C23 C24 C25 -8.6(15)
N5 C23 C24 C29 169.2(9)
C29 C24 C25 O5 178.7(8)
C23 C24 C25 O5 -3.5(13)
C29 C24 C25 C26 -2.5(12)
C23 C24 C25 C26 175.2(8)
C24 C25 O5 Cu3 16.5(10)
C26 C25 O5 Cu3 -162.3(5)
C24 C25 O5 Tb1 177.3(6)
C26 C25 O5 Tb1 -1.5(8)
O4 Cu3 O5 C25 169.1(5)
N4 Cu3 O5 C25 135.0(10)
N5 Cu3 O5 C25 -15.3(5)
O4 Cu3 O5 Tb1 6.17(19)
N4 Cu3 O5 Tb1 -28.0(11)
N5 Cu3 O5 Tb1 -178.2(2)
O60 Tb1 O5 C25 80.9(5)
O10 Tb1 O5 C25 -117.7(5)
O4 Tb1 O5 C25 -169.0(5)
O1 Tb1 O5 C25 -3.7(5)
O11 Tb1 O5 C25 -79.7(5)
O6 Tb1 O5 C25 0.3(5)
O3 Tb1 O5 C25 155.8(5)
O2 Tb1 O5 C25 92.0(6)
O60 Tb1 O5 Cu3 -115.9(2)
O10 Tb1 O5 Cu3 45.6(3)
O4 Tb1 O5 Cu3 -5.69(18)
O1 Tb1 O5 Cu3 159.56(18)
O11 Tb1 O5 Cu3 83.6(2)
O6 Tb1 O5 Cu3 163.5(3)
O3 Tb1 O5 Cu3 -40.9(3)
O2 Tb1 O5 Cu3 -104.8(4)
O5 C25 C26 O6 2.4(9)
C24 C25 C26 O6 -176.4(7)
O5 C25 C26 C27 177.6(6)
C24 C25 C26 C27 -1.3(11)
C27 C26 O6 Cu1 -3.2(10)
C25 C26 O6 Cu1 171.6(5)
C27 C26 O6 Tb1 -177.2(5)
C25 C26 O6 Tb1 -2.3(8)
O1 Cu1 O6 C26 -177.2(6)
N6 Cu1 O6 C26 -2.0(6)
N1 Cu1 O6 C26 -121.9(8)
O1 Cu1 O6 Tb1 -2.58(19)
N6 Cu1 O6 Tb1 172.6(2)
N1 Cu1 O6 Tb1 52.7(8)
O60 Tb1 O6 C26 -82.8(5)
O10 Tb1 O6 C26 122.0(5)
O4 Tb1 O6 C26 12.1(5)
O1 Tb1 O6 C26 177.2(5)
O11 Tb1 O6 C26 79.0(5)
O5 Tb1 O6 C26 1.2(5)
O3 Tb1 O6 C26 -84.4(6)
O2 Tb1 O6 C26 -151.8(5)
O60 Tb1 O6 Cu1 102.4(2)
O10 Tb1 O6 Cu1 -52.9(3)
O4 Tb1 O6 Cu1 -162.81(18)
O1 Tb1 O6 Cu1 2.37(17)
O11 Tb1 O6 Cu1 -95.9(2)
O5 Tb1 O6 Cu1 -173.7(3)
O3 Tb1 O6 Cu1 100.7(4)
O2 Tb1 O6 Cu1 33.4(3)
O6 C26 C27 C28 178.2(7)
C25 C26 C27 C28 3.5(11)
O6 C26 C27 C30 4.7(12)
C25 C26 C27 C30 -170.0(7)
C26 C27 C28 C29 -2.0(14)
C30 C27 C28 C29 171.8(9)
C27 C28 C29 C24 -1.9(16)
C25 C24 C29 C28 4.2(15)
C23 C24 C29 C28 -173.7(9)
C26 C27 C30 N6 1.6(13)
C28 C27 C30 N6 -172.0(8)
C27 C30 N6 C31 173.2(7)
C27 C30 N6 Cu1 -8.2(11)
O6 Cu1 N6 C30 7.3(6)
O1 Cu1 N6 C30 33.9(15)
N1 Cu1 N6 C30 171.0(6)
O6 Cu1 N6 C31 -174.1(5)
O1 Cu1 N6 C31 -147.6(10)
N1 Cu1 N6 C31 -10.4(5)
C30 N6 C31 C32 -130.1(7)
Cu1 N6 C31 C32 51.2(7)
N6 C31 C32 C33 -79.7(8)
C1 N1 C33 C32 170.1(6)
Cu1 N1 C33 C32 -14.2(9)
C31 C32 C33 N1 58.0(8)
C57 W1 C50 N50 -92(10)
C52 W1 C50 N50 54(10)
C51 W1 C50 N50 -23(10)
C55 W1 C50 N50 125(10)
C56 W1 C50 N50 -160(10)
C53 W1 C50 N50 -4(10)
C54 W1 C50 N50 170(10)
C57 W1 C51 N51 -81(40)
C52 W1 C51 N51 81(40)
C55 W1 C51 N51 121(40)
C50 W1 C51 N51 171(100)
C56 W1 C51 N51 -132(40)
C53 W1 C51 N51 3(40)
C54 W1 C51 N51 -20(40)
C57 W1 C52 N52 -62(100)
C51 W1 C52 N52 -94(100)
C55 W1 C52 N52 114(100)
C50 W1 C52 N52 -167(100)
C56 W1 C52 N52 131(100)
C53 W1 C52 N52 -18(100)
C54 W1 C52 N52 46(100)
C57 W1 C53 N53 -104(45)
C52 W1 C53 N53 100(45)
C51 W1 C53 N53 179(100)
C55 W1 C53 N53 44(45)
C50 W1 C53 N53 161(100)
C56 W1 C53 N53 -54(45)
C54 W1 C53 N53 -15(45)
C57 W1 C54 N54 -78(25)
C52 W1 C54 N54 136(25)
C51 W1 C54 N54 -135(25)
C55 W1 C54 N54 71(25)
C50 W1 C54 N54 26(25)
C56 W1 C54 N54 -5(25)
C53 W1 C54 N54 -158(25)
C57 W1 C55 N55 -50(35)
C52 W1 C55 N55 135(35)
C51 W1 C55 N55 92(35)
C50 W1 C55 N55 45(35)
C56 W1 C55 N55 -35(34)
C53 W1 C55 N55 -168(34)
C54 W1 C55 N55 -111(35)
C57 W1 C56 N56 92(12)
C52 W1 C56 N56 -95(12)
C51 W1 C56 N56 145(12)
C55 W1 C56 N56 -78(12)
C50 W1 C56 N56 -161(12)
C53 W1 C56 N56 40(12)
C54 W1 C56 N56 2(12)
C52 W1 C57 N57 -47(59)
C51 W1 C57 N57 -14(58)
C55 W1 C57 N57 140(58)
C50 W1 C57 N57 53(58)
C56 W1 C57 N57 125(59)
C53 W1 C57 N57 -90(58)
C54 W1 C57 N57 -161(100)
O10 Tb1 O60 C60 42.6(7)
O4 Tb1 O60 C60 140.3(6)
O1 Tb1 O60 C60 -42.1(6)
O11 Tb1 O60 C60 -131.0(5)
O5 Tb1 O60 C60 -164.0(6)
O6 Tb1 O60 C60 -99.9(6)
O3 Tb1 O60 C60 79.4(6)
O2 Tb1 O60 C60 20.6(6)
Tb1 O60 C60 N60 145.7(6)
C61 N60 C60 O60 -2.4(11)
C62 N60 C60 O60 178.8(7)
C72 N70 C70 O70 173.9(8)
C71 N70 C70 O70 5.7(13)
C81 N80 C80 O80 -179.6(8)
C82 N80 C80 O80 -1.4(12)
C102 N100 C100 O100 -2(3)
C101 N100 C100 O100 178.6(14)
C107 N105 C105 O105 179(4)
C106 N105 C105 O105 -16(4)
C112 N110 C110 O110 16(2)
C111 N110 C110 O110 179.0(16)
